data_1503373
loop_
_publ_author_name
'Wang, Zhihua'
'Shi, Jianwu'
'Wang, Jiange'
'Li, Chunli'
'Tian, Xinyong'
'Cheng, Yanxiang'
'Wang, Hua'

_publ_section_title
;
 Syntheses and crystal structures of benzohexathia[7]helicene and
 naphthalene cored double helicene.
;
_journal_issue 3
_journal_name_full 'Organic letters'
_journal_page_first 456
_journal_page_last 459
_journal_paper_doi 10.1021/ol902613g
_journal_volume 12
_journal_year 2010
_chemical_formula_sum 'C24 H22 O3.5 S6 Si2'
_chemical_formula_weight 614.96
_chemical_name_common compd-5
_chemical_name_systematic
;

 ?

;
_space_group_IT_number 15
_symmetry_cell_setting monoclinic
_symmetry_space_group_name_Hall '-C 2yc'
_symmetry_space_group_name_H-M 'C 1 2/c 1'
_atom_sites_solution_hydrogens geom
_atom_sites_solution_primary direct
_atom_sites_solution_secondary difmap
_audit_creation_method SHELXL-97
_cell_angle_alpha 90.00
_cell_angle_beta 102.348(18)
_cell_angle_gamma 90.00
_cell_formula_units_Z 8
_cell_length_a 37.99(3)
_cell_length_b 17.583(13)
_cell_length_c 10.968(8)
_cell_measurement_reflns_used 2854
_cell_measurement_temperature 293(2)
_cell_measurement_theta_max 21.70
_cell_measurement_theta_min 2.39
_cell_volume 7157(9)
_computing_cell_refinement 'Bruker SMART'
_computing_data_collection 'Bruker SMART'
_computing_data_reduction 'Bruker SAINT'
_computing_molecular_graphics 'Bruker SHELXTL'
_computing_publication_material 'Bruker SHELXTL'
_computing_structure_refinement 'SHELXL-97 (Sheldrick, 1997)'
_computing_structure_solution 'SHELXS-97 (Sheldrick, 1990)'
_diffrn_ambient_temperature 293(2)
_diffrn_measured_fraction_theta_full 0.989
_diffrn_measured_fraction_theta_max 0.989
_diffrn_measurement_device_type 'CCD area detector'
_diffrn_measurement_method 'phi and omega scans'
_diffrn_radiation_monochromator graphite
_diffrn_radiation_source 'fine-focus sealed tube'
_diffrn_radiation_type MoK\a
_diffrn_radiation_wavelength 0.71073
_diffrn_reflns_av_R_equivalents 0.0965
_diffrn_reflns_av_sigmaI/netI 0.1107
_diffrn_reflns_limit_h_max 46
_diffrn_reflns_limit_h_min -44
_diffrn_reflns_limit_k_max 18
_diffrn_reflns_limit_k_min -21
_diffrn_reflns_limit_l_max 12
_diffrn_reflns_limit_l_min -13
_diffrn_reflns_number 19048
_diffrn_reflns_theta_full 26.00
_diffrn_reflns_theta_max 26.00
_diffrn_reflns_theta_min 2.01
_exptl_absorpt_coefficient_mu 0.471
_exptl_absorpt_correction_T_max 0.9633
_exptl_absorpt_correction_T_min 0.9327
_exptl_absorpt_correction_type multi-scan
_exptl_absorpt_process_details SADABS
_exptl_crystal_colour orange
_exptl_crystal_density_diffrn 1.141
_exptl_crystal_density_method 'not measured'
_exptl_crystal_description Block
_exptl_crystal_F_000 2544
_exptl_crystal_size_max 0.15
_exptl_crystal_size_mid 0.09
_exptl_crystal_size_min 0.08
_refine_diff_density_max 0.818
_refine_diff_density_min -0.419
_refine_diff_density_rms 0.105
_refine_ls_extinction_method none
_refine_ls_goodness_of_fit_ref 1.023
_refine_ls_hydrogen_treatment constr
_refine_ls_matrix_type full
_refine_ls_number_parameters 325
_refine_ls_number_reflns 6965
_refine_ls_number_restraints 6
_refine_ls_restrained_S_all 1.025
_refine_ls_R_factor_all 0.1538
_refine_ls_R_factor_gt 0.0791
_refine_ls_shift/su_max 0.003
_refine_ls_shift/su_mean 0.000
_refine_ls_structure_factor_coef Fsqd
_refine_ls_weighting_details 'calc w=1/[\s^2^(Fo^2^)+(0.1047P)^2^+0.0000P] where P=(Fo^2^+2Fc^2^)/3'
_refine_ls_weighting_scheme calc
_refine_ls_wR_factor_gt 0.1978
_refine_ls_wR_factor_ref 0.2227
_reflns_number_gt 3392
_reflns_number_total 6965
_reflns_threshold_expression >2sigma(I)
_cod_data_source_file ol902613g_si_005.cif
_cod_data_source_block 1
_cod_depositor_comments
;
The following automatic conversions were performed:

'_symmetry_cell_setting' value 'Monoclinic' changed to 'monoclinic'
according to /home/saulius/struct/CIF-dictionaries/cif_core.dic
dictionary named 'cif_core.dic' version 2.4.2 from 2011-04-26.

Automatic conversion script
Id: cif_fix_values 1715 2011-07-08 13:25:40Z adriana 
;
_cod_original_sg_symbol_H-M C2/c
_cod_original_formula_sum 'C24 H22 O3.50 S6 Si2'
_cod_database_code 1503373

loop_
_symmetry_equiv_pos_as_xyz
'x, y, z'
'-x, y, -z+1/2'
'x+1/2, y+1/2, z'
'-x+1/2, y+1/2, -z+1/2'
'-x, -y, -z'
'x, -y, z-1/2'
'-x+1/2, -y+1/2, -z'
'x+1/2, -y+1/2, z-1/2'

loop_
_atom_site_label
_atom_site_type_symbol
_atom_site_fract_x
_atom_site_fract_y
_atom_site_fract_z
_atom_site_U_iso_or_equiv
_atom_site_adp_type
_atom_site_occupancy
_atom_site_symmetry_multiplicity
_atom_site_calc_flag
_atom_site_refinement_flags
S1 S 0.121981(15) 0.45246(3) 0.14182(6) 0.05847(17) Uani 1 1 d .
S2 S 0.160319(15) 0.57757(3) 0.32830(5) 0.05880(17) Uani 1 1 d .
S3 S 0.215201(14) 0.58221(3) 0.58258(5) 0.05656(17) Uani 1 1 d .
S4 S 0.254980(13) 0.23056(3) 0.68312(6) 0.05779(17) Uani 1 1 d .
S5 S 0.179146(14) 0.16257(3) 0.68032(6) 0.0693(2) Uani 1 1 d .
S6 S 0.099037(14) 0.21943(3) 0.60913(7) 0.0732(2) Uani 1 1 d .
Si1 Si 0.113537(18) 0.27859(4) 0.08330(7) 0.0666(2) Uani 1 1 d .
Si2 Si 0.047528(15) 0.35304(4) 0.49794(7) 0.0680(2) Uani 1 1 d .
O1 O 0.26185(4) 0.54970(9) 0.82899(16) 0.0746(5) Uani 1 1 d .
O2 O 0.31709(3) 0.32994(9) 0.65339(17) 0.0789(6) Uani 1 1 d .
C1 C 0.15036(8) 0.23541(16) 0.0181(3) 0.1052(11) Uani 1 1 d .
H1A H 0.1593 0.2722 -0.0325 0.158 Uiso 1 1 calc R
H1B H 0.1412 0.1921 -0.0319 0.158 Uiso 1 1 calc R
H1C H 0.1696 0.2197 0.0853 0.158 Uiso 1 1 calc R
C2 C 0.09449(8) 0.21095(17) 0.1823(3) 0.1119(12) Uani 1 1 d .
H2A H 0.0756 0.2355 0.2133 0.168 Uiso 1 1 calc R
H2B H 0.1131 0.1950 0.2513 0.168 Uiso 1 1 calc R
H2C H 0.0849 0.1674 0.1336 0.168 Uiso 1 1 calc R
C3 C 0.07867(8) 0.3157(2) -0.0458(3) 0.1113(13) Uani 1 1 d .
H3A H 0.0894 0.3509 -0.0941 0.167 Uiso 1 1 calc R
H3B H 0.0604 0.3411 -0.0126 0.167 Uiso 1 1 calc R
H3C H 0.0680 0.2743 -0.0980 0.167 Uiso 1 1 calc R
C4 C 0.13265(5) 0.35866(11) 0.18559(19) 0.0504(6) Uani 1 1 d .
C5 C 0.15700(5) 0.35703(11) 0.29754(18) 0.0463(6) Uani 1 1 d .
H5A H 0.1663 0.3120 0.3359 0.056 Uiso 1 1 calc R
C6 C 0.16671(4) 0.42932(10) 0.34967(17) 0.0422(5) Uani 1 1 d .
C7 C 0.14977(5) 0.48542(11) 0.27392(19) 0.0506(6) Uani 1 1 d .
C8 C 0.18957(4) 0.46088(10) 0.46033(18) 0.0431(5) Uani 1 1 d .
C9 C 0.18862(5) 0.53997(10) 0.45773(18) 0.0471(6) Uani 1 1 d .
C10 C 0.21309(4) 0.43438(10) 0.57120(18) 0.0412(5) Uani 1 1 d .
C11 C 0.22838(5) 0.49432(10) 0.64484(18) 0.0460(6) Uani 1 1 d .
C12 C 0.25022(5) 0.49213(12) 0.7707(2) 0.0590(7) Uani 1 1 d .
H12A H 0.2557 0.4451 0.8088 0.071 Uiso 1 1 calc R
C13 C 0.28763(5) 0.35911(12) 0.6230(2) 0.0572(7) Uani 1 1 d .
H13A H 0.2865 0.4076 0.5886 0.069 Uiso 1 1 calc R
C14 C 0.25471(5) 0.32504(10) 0.63568(19) 0.0463(6) Uani 1 1 d .
C15 C 0.22058(5) 0.35473(10) 0.60400(17) 0.0416(5) Uani 1 1 d .
C16 C 0.19369(5) 0.29972(10) 0.61470(18) 0.0430(6) Uani 1 1 d .
C17 C 0.20946(5) 0.23041(10) 0.65780(19) 0.0509(6) Uani 1 1 d .
C18 C 0.15541(5) 0.29701(10) 0.59837(18) 0.0439(6) Uani 1 1 d .
C19 C 0.14467(5) 0.22718(11) 0.6305(2) 0.0567(7) Uani 1 1 d .
C20 C 0.12530(4) 0.34448(11) 0.55478(18) 0.0460(6) Uani 1 1 d .
H20A H 0.1274 0.3943 0.5286 0.055 Uiso 1 1 calc R
C21 C 0.09327(5) 0.31120(12) 0.5546(2) 0.0561(7) Uani 1 1 d .
C22 C 0.01650(7) 0.2734(2) 0.4369(4) 0.1219(14) Uani 1 1 d .
H22A H 0.0151 0.2390 0.5037 0.183 Uiso 1 1 calc R
H22B H 0.0254 0.2467 0.3734 0.183 Uiso 1 1 calc R
H22C H -0.0070 0.2933 0.4021 0.183 Uiso 1 1 calc R
C23 C 0.03288(6) 0.4038(2) 0.6263(3) 0.1070(12) Uani 1 1 d .
H23A H 0.0311 0.3684 0.6914 0.160 Uiso 1 1 calc R
H23B H 0.0098 0.4268 0.5952 0.160 Uiso 1 1 calc R
H23C H 0.0501 0.4425 0.6590 0.160 Uiso 1 1 calc R
C24 C 0.05099(7) 0.42075(18) 0.3705(3) 0.1045(12) Uani 1 1 d .
H24A H 0.0590 0.3941 0.3051 0.157 Uiso 1 1 calc R
H24B H 0.0680 0.4601 0.4028 0.157 Uiso 1 1 calc R
H24C H 0.0278 0.4430 0.3380 0.157 Uiso 1 1 calc R
O1W O 0.16932(8) 0.03331(13) 0.9430(3) 0.1828(14) Uani 1 1 d .
O2W O 0.09331(14) -0.0402(3) 0.9312(6) 0.1664(19) Uani 0.50 1 d PU

loop_
_atom_site_aniso_label
_atom_site_aniso_U_11
_atom_site_aniso_U_22
_atom_site_aniso_U_33
_atom_site_aniso_U_23
_atom_site_aniso_U_13
_atom_site_aniso_U_12
S1 0.0679(3) 0.0486(3) 0.0552(3) 0.0067(3) 0.0048(3) 0.0118(3)
S2 0.0863(3) 0.0303(3) 0.0602(3) 0.0083(2) 0.0164(3) 0.0120(2)
S3 0.0719(3) 0.0279(2) 0.0702(3) -0.0042(2) 0.0159(3) -0.0047(2)
S4 0.0544(3) 0.0386(3) 0.0768(4) 0.0110(3) 0.0059(3) 0.0099(2)
S5 0.0689(3) 0.0350(3) 0.1049(4) 0.0177(3) 0.0207(3) 0.0008(2)
S6 0.0572(3) 0.0556(3) 0.1084(5) 0.0085(3) 0.0210(3) -0.0103(3)
Si1 0.0717(4) 0.0543(4) 0.0678(4) -0.0053(3) 0.0014(3) -0.0086(3)
Si2 0.0476(3) 0.0790(5) 0.0753(4) -0.0026(4) 0.0085(3) 0.0014(3)
O1 0.0785(9) 0.0555(9) 0.0857(11) -0.0233(8) 0.0084(8) -0.0157(8)
O2 0.0440(7) 0.0630(9) 0.1258(13) 0.0106(9) 0.0097(8) 0.0072(7)
C1 0.122(2) 0.0755(17) 0.120(2) -0.0372(16) 0.0290(17) 0.0002(16)
C2 0.1170(19) 0.0912(19) 0.121(2) 0.0225(18) 0.0098(18) -0.0401(16)
C3 0.103(2) 0.125(3) 0.092(2) 0.001(2) -0.0087(18) -0.0094(19)
C4 0.0538(10) 0.0425(11) 0.0540(12) 0.0056(9) 0.0096(9) 0.0040(9)
C5 0.0501(9) 0.0337(10) 0.0537(12) -0.0008(9) 0.0081(9) 0.0052(8)
C6 0.0479(9) 0.0317(9) 0.0456(11) 0.0043(8) 0.0067(8) 0.0051(8)
C7 0.0592(10) 0.0362(10) 0.0551(12) 0.0040(9) 0.0091(9) 0.0073(9)
C8 0.0501(9) 0.0249(9) 0.0567(11) 0.0013(8) 0.0173(8) 0.0020(8)
C9 0.0610(10) 0.0303(10) 0.0514(11) 0.0030(9) 0.0151(9) 0.0053(8)
C10 0.0446(8) 0.0278(9) 0.0506(11) 0.0041(8) 0.0086(8) 0.0048(7)
C11 0.0534(10) 0.0297(9) 0.0538(11) -0.0032(9) 0.0088(9) -0.0025(8)
C12 0.0560(11) 0.0454(12) 0.0742(14) -0.0120(11) 0.0109(10) -0.0043(9)
C13 0.0514(10) 0.0421(11) 0.0747(15) -0.0015(11) 0.0060(10) 0.0015(9)
C14 0.0452(9) 0.0338(10) 0.0578(12) 0.0067(9) 0.0061(9) 0.0048(8)
C15 0.0501(9) 0.0274(9) 0.0471(11) -0.0013(8) 0.0096(8) -0.0018(8)
C16 0.0537(10) 0.0285(9) 0.0438(11) -0.0010(8) 0.0037(9) 0.0010(8)
C17 0.0626(11) 0.0312(10) 0.0582(12) 0.0026(9) 0.0110(9) -0.0006(9)
C18 0.0506(9) 0.0348(10) 0.0461(11) -0.0043(9) 0.0097(8) -0.0029(8)
C19 0.0595(11) 0.0386(11) 0.0715(14) 0.0118(10) 0.0130(10) 0.0022(9)
C20 0.0492(9) 0.0356(10) 0.0527(12) -0.0033(9) 0.0100(8) 0.0039(8)
C21 0.0541(10) 0.0551(12) 0.0594(13) 0.0012(11) 0.0130(9) -0.0009(10)
C22 0.0660(15) 0.134(3) 0.153(3) -0.010(2) -0.0054(18) -0.0342(17)
C23 0.0744(14) 0.145(3) 0.102(2) -0.009(2) 0.0207(14) 0.0316(16)
C24 0.0898(17) 0.120(2) 0.098(2) 0.0382(18) 0.0058(16) 0.0196(17)
O1W 0.225(2) 0.0762(14) 0.241(3) -0.0031(16) 0.038(2) 0.0662(15)
O2W 0.170(3) 0.140(3) 0.198(3) 0.039(3) 0.060(3) -0.008(3)

loop_
_atom_type_symbol
_atom_type_description
_atom_type_scat_dispersion_real
_atom_type_scat_dispersion_imag
_atom_type_scat_source
C C 0.0033 0.0016 'International Tables Vol C Tables 4.2.6.8 and 6.1.1.4'
O O 0.0106 0.0060 'International Tables Vol C Tables 4.2.6.8 and 6.1.1.4'
S S 0.1246 0.1234 'International Tables Vol C Tables 4.2.6.8 and 6.1.1.4'
Si Si 0.0817 0.0704 'International Tables Vol C Tables 4.2.6.8 and 6.1.1.4'
H H 0.0000 0.0000 'International Tables Vol C Tables 4.2.6.8 and 6.1.1.4'

loop_
_geom_angle_atom_site_label_1
_geom_angle_atom_site_label_2
_geom_angle_atom_site_label_3
_geom_angle
C7 S1 C4 91.28(10)
C9 S2 C7 89.00(10)
C9 S3 C11 89.98(10)
C17 S4 C14 90.68(9)
C17 S5 C19 89.10(11)
C19 S6 C21 91.32(10)
C3 Si1 C4 108.78(13)
C3 Si1 C2 111.74(15)
C4 Si1 C2 106.50(13)
C3 Si1 C1 108.99(15)
C4 Si1 C1 108.26(12)
C2 Si1 C1 112.42(14)
C23 Si2 C22 111.49(15)
C23 Si2 C24 110.11(16)
C22 Si2 C24 110.63(16)
C23 Si2 C21 110.30(11)
C22 Si2 C21 107.23(13)
C24 Si2 C21 106.95(12)
Si1 C1 H1A 109.5
Si1 C1 H1B 109.5
H1A C1 H1B 109.5
Si1 C1 H1C 109.5
H1A C1 H1C 109.5
H1B C1 H1C 109.5
Si1 C2 H2A 109.5
Si1 C2 H2B 109.5
H2A C2 H2B 109.5
Si1 C2 H2C 109.5
H2A C2 H2C 109.5
H2B C2 H2C 109.5
Si1 C3 H3A 109.5
Si1 C3 H3B 109.5
H3A C3 H3B 109.5
Si1 C3 H3C 109.5
H3A C3 H3C 109.5
H3B C3 H3C 109.5
C5 C4 S1 109.85(14)
C5 C4 Si1 129.04(15)
S1 C4 Si1 121.05(12)
C4 C5 C6 114.35(17)
C4 C5 H5A 122.8
C6 C5 H5A 122.8
C7 C6 C5 110.95(17)
C7 C6 C8 110.85(16)
C5 C6 C8 138.21(16)
C6 C7 S1 113.56(15)
C6 C7 S2 114.89(15)
S1 C7 S2 131.55(12)
C9 C8 C10 110.69(16)
C9 C8 C6 111.02(16)
C10 C8 C6 138.29(16)
C8 C9 S3 114.48(14)
C8 C9 S2 114.22(14)
S3 C9 S2 131.30(12)
C11 C10 C8 111.03(16)
C11 C10 C15 123.64(16)
C8 C10 C15 125.33(16)
C10 C11 C12 128.38(18)
C10 C11 S3 113.82(14)
C12 C11 S3 117.40(15)
O1 C12 C11 122.9(2)
O1 C12 H12A 118.6
C11 C12 H12A 118.6
O2 C13 C14 125.1(2)
O2 C13 H13A 117.4
C14 C13 H13A 117.4
C15 C14 C13 128.25(18)
C15 C14 S4 112.58(14)
C13 C14 S4 118.88(14)
C14 C15 C16 112.02(17)
C14 C15 C10 123.50(16)
C16 C15 C10 124.38(16)
C17 C16 C18 111.43(17)
C17 C16 C15 110.87(16)
C18 C16 C15 137.63(17)
C16 C17 S4 113.83(15)
C16 C17 S5 113.84(15)
S4 C17 S5 132.28(12)
C19 C18 C20 110.70(17)
C19 C18 C16 110.54(16)
C20 C18 C16 138.72(18)
C18 C19 S6 112.85(14)
C18 C19 S5 115.09(15)
S6 C19 S5 132.03(13)
C21 C20 C18 114.11(19)
C21 C20 H20A 122.9
C18 C20 H20A 122.9
C20 C21 S6 111.03(15)
C20 C21 Si2 127.19(17)
S6 C21 Si2 121.74(12)
Si2 C22 H22A 109.5
Si2 C22 H22B 109.5
H22A C22 H22B 109.5
Si2 C22 H22C 109.5
H22A C22 H22C 109.5
H22B C22 H22C 109.5
Si2 C23 H23A 109.5
Si2 C23 H23B 109.5
H23A C23 H23B 109.5
Si2 C23 H23C 109.5
H23A C23 H23C 109.5
H23B C23 H23C 109.5
Si2 C24 H24A 109.5
Si2 C24 H24B 109.5
H24A C24 H24B 109.5
Si2 C24 H24C 109.5
H24A C24 H24C 109.5
H24B C24 H24C 109.5

loop_
_geom_bond_atom_site_label_1
_geom_bond_atom_site_label_2
_geom_bond_distance
S1 C7 1.701(2)
S1 C4 1.741(2)
S2 C9 1.719(2)
S2 C7 1.743(2)
S3 C9 1.690(2)
S3 C11 1.720(2)
S4 C17 1.692(2)
S4 C14 1.740(2)
S5 C17 1.712(2)
S5 C19 1.732(2)
S6 C19 1.704(2)
S6 C21 1.719(2)
Si1 C3 1.839(3)
Si1 C4 1.849(2)
Si1 C2 1.859(3)
Si1 C1 1.863(3)
Si2 C23 1.851(3)
Si2 C22 1.860(3)
Si2 C24 1.862(3)
Si2 C21 1.867(2)
O1 C12 1.228(3)
O2 C13 1.211(2)
C1 H1A 0.9600
C1 H1B 0.9600
C1 H1C 0.9600
C2 H2A 0.9600
C2 H2B 0.9600
C2 H2C 0.9600
C3 H3A 0.9600
C3 H3B 0.9600
C3 H3C 0.9600
C4 C5 1.371(3)
C5 C6 1.410(3)
C5 H5A 0.9300
C6 C7 1.360(3)
C6 C8 1.444(3)
C8 C9 1.391(3)
C8 C10 1.425(3)
C10 C11 1.378(3)
C10 C15 1.459(3)
C11 C12 1.451(3)
C12 H12A 0.9300
C13 C14 1.420(3)
C13 H13A 0.9300
C14 C15 1.372(3)
C15 C16 1.430(3)
C16 C17 1.395(3)
C16 C18 1.427(3)
C18 C19 1.364(3)
C18 C20 1.414(3)
C20 C21 1.350(3)
C20 H20A 0.9300
C22 H22A 0.9600
C22 H22B 0.9600
C22 H22C 0.9600
C23 H23A 0.9600
C23 H23B 0.9600
C23 H23C 0.9600
C24 H24A 0.9600
C24 H24B 0.9600
C24 H24C 0.9600

loop_
_geom_torsion_atom_site_label_1
_geom_torsion_atom_site_label_2
_geom_torsion_atom_site_label_3
_geom_torsion_atom_site_label_4
_geom_torsion
C7 S1 C4 C5 -0.58(17)
C7 S1 C4 Si1 -178.02(14)
C3 Si1 C4 C5 174.1(2)
C2 Si1 C4 C5 53.5(2)
C1 Si1 C4 C5 -67.6(2)
C3 Si1 C4 S1 -9.04(19)
C2 Si1 C4 S1 -129.63(15)
C1 Si1 C4 S1 109.26(15)
S1 C4 C5 C6 1.1(2)
Si1 C4 C5 C6 178.25(16)
C4 C5 C6 C7 -1.1(3)
C4 C5 C6 C8 179.1(2)
C5 C6 C7 S1 0.7(2)
C8 C6 C7 S1 -179.48(14)
C5 C6 C7 S2 -179.13(14)
C8 C6 C7 S2 0.7(2)
C4 S1 C7 C6 -0.05(17)
C4 S1 C7 S2 179.69(17)
C9 S2 C7 C6 0.06(17)
C9 S2 C7 S1 -179.68(17)
C7 C6 C8 C9 -1.4(2)
C5 C6 C8 C9 178.4(2)
C7 C6 C8 C10 179.3(2)
C5 C6 C8 C10 -0.9(4)
C10 C8 C9 S3 0.6(2)
C6 C8 C9 S3 -178.95(14)
C10 C8 C9 S2 -179.01(14)
C6 C8 C9 S2 1.5(2)
C11 S3 C9 C8 -0.68(17)
C11 S3 C9 S2 178.82(17)
C7 S2 C9 C8 -0.89(17)
C7 S2 C9 S3 179.61(17)
C9 C8 C10 C11 -0.1(2)
C6 C8 C10 C11 179.2(2)
C9 C8 C10 C15 -179.73(18)
C6 C8 C10 C15 -0.4(4)
C8 C10 C11 C12 172.0(2)
C15 C10 C11 C12 -8.4(3)
C8 C10 C11 S3 -0.4(2)
C15 C10 C11 S3 179.23(15)
C9 S3 C11 C10 0.63(17)
C9 S3 C11 C12 -172.65(17)
C10 C11 C12 O1 -178.2(2)
S3 C11 C12 O1 -6.1(3)
O2 C13 C14 C15 179.6(2)
O2 C13 C14 S4 -7.1(3)
C17 S4 C14 C15 1.05(17)
C17 S4 C14 C13 -173.23(18)
C13 C14 C15 C16 172.0(2)
S4 C14 C15 C16 -1.6(2)
C13 C14 C15 C10 -11.7(3)
S4 C14 C15 C10 174.69(15)
C11 C10 C15 C14 -52.7(3)
C8 C10 C15 C14 126.8(2)
C11 C10 C15 C16 123.1(2)
C8 C10 C15 C16 -57.3(3)
C14 C15 C16 C17 1.5(2)
C10 C15 C16 C17 -174.81(18)
C14 C15 C16 C18 178.2(2)
C10 C15 C16 C18 2.0(4)
C18 C16 C17 S4 -178.34(14)
C15 C16 C17 S4 -0.7(2)
C18 C16 C17 S5 -0.6(2)
C15 C16 C17 S5 177.07(14)
C14 S4 C17 C16 -0.18(17)
C14 S4 C17 S5 -177.41(18)
C19 S5 C17 C16 0.38(17)
C19 S5 C17 S4 177.61(18)
C17 C16 C18 C19 0.5(2)
C15 C16 C18 C19 -176.2(2)
C17 C16 C18 C20 -176.7(2)
C15 C16 C18 C20 6.5(4)
C20 C18 C19 S6 -0.3(2)
C16 C18 C19 S6 -178.35(14)
C20 C18 C19 S5 177.82(15)
C16 C18 C19 S5 -0.2(2)
C21 S6 C19 C18 0.38(18)
C21 S6 C19 S5 -177.33(19)
C17 S5 C19 C18 -0.07(18)
C17 S5 C19 S6 177.59(19)
C19 C18 C20 C21 0.0(3)
C16 C18 C20 C21 177.3(2)
C18 C20 C21 S6 0.2(2)
C18 C20 C21 Si2 -177.16(16)
C19 S6 C21 C20 -0.35(18)
C19 S6 C21 Si2 177.22(15)
C23 Si2 C21 C20 -89.8(2)
C22 Si2 C21 C20 148.6(2)
C24 Si2 C21 C20 29.9(2)
C23 Si2 C21 S6 93.02(18)
C22 Si2 C21 S6 -28.5(2)
C24 Si2 C21 S6 -147.25(15)
